data_7113599
loop_
_publ_author_name
'Hausmann, Julia'
'Jameson, Geoffrey B.'
'Brooker, Sally'

_publ_section_title
;
 Control of molecular architecture by the degree of deprotonation:
 self-assembled di- and tetranuclear copper(II) complexes of
 N,N'-bis(2-pyridylmethyl)pyrazine-2,3-dicarboxamide
;
_journal_coden_ASTM CHCOFS
_journal_issue 24
_journal_name_full
;
 Chemical Communications (Cambridge, United Kingdom)
;
_journal_page_first 2992
_journal_page_last 2993
_journal_paper_doi 10.1039/b308263f
_journal_year 2003
_chemical_formula_sum 'C79 H70.5 B4 Cu4 F16 N27.5 O8'
_chemical_formula_weight 2134.53
_space_group_IT_number 4
_symmetry_cell_setting monoclinic
_symmetry_space_group_name_Hall 'P 2yb'
_symmetry_space_group_name_H-M 'P 1 21 1'
_atom_sites_solution_hydrogens geom
_atom_sites_solution_primary direct
_atom_sites_solution_secondary difmap
_audit_creation_method SHELXL-97
_cell_angle_alpha 90.00
_cell_angle_beta 90.41(3)
_cell_angle_gamma 90.00
_cell_formula_units_Z 2
_cell_length_a 15.189(3)
_cell_length_b 15.191(3)
_cell_length_c 20.048(4)
_cell_measurement_reflns_used 18861
_cell_measurement_temperature 200(2)
_cell_measurement_theta_max 25.52
_cell_measurement_theta_min 1.67
_cell_volume 4625.7(16)
_computing_cell_refinement 'X-Area 1.09 (Stoe & Cie GmbH, 2000)'
_computing_data_collection 'WinXpose 1.05 (Stoe & Cie GmbH, 2000)'
_computing_data_reduction 'X-Area 1.09 (Stoe & Cie GmbH, 2000)'
_computing_molecular_graphics 'XP: SHELXTL 5.1 (Bruker AXS Inc., 1997)'
_computing_publication_material 'XCIF: SHELXTL 5.1 (Bruker AXS Inc., 1997)'
_computing_structure_refinement 'XL: SHELXTL 5.1 (Bruker AXS Inc., 1997)'
_computing_structure_solution 'XS: SHELXTL 5.1 (Bruker AXS Inc., 1997)'
_diffrn_ambient_temperature 200(2)
_diffrn_detector_area_resol_mean 6.667
_diffrn_measured_fraction_theta_full 0.989
_diffrn_measured_fraction_theta_max 0.989
_diffrn_measurement_device_type 'Stoe IPDS II'
_diffrn_measurement_method 'area detector'
_diffrn_radiation_monochromator graphite
_diffrn_radiation_source 'rotating anode'
_diffrn_radiation_type MoK\a
_diffrn_radiation_wavelength 0.71073
_diffrn_reflns_av_R_equivalents 0.0575
_diffrn_reflns_av_sigmaI/netI 0.0733
_diffrn_reflns_limit_h_max 16
_diffrn_reflns_limit_h_min -17
_diffrn_reflns_limit_k_max 17
_diffrn_reflns_limit_k_min -17
_diffrn_reflns_limit_l_max 23
_diffrn_reflns_limit_l_min -23
_diffrn_reflns_number 24008
_diffrn_reflns_theta_full 24.71
_diffrn_reflns_theta_max 24.71
_diffrn_reflns_theta_min 4.24
_exptl_absorpt_coefficient_mu 1.007
_exptl_absorpt_correction_T_max 0.9076
_exptl_absorpt_correction_T_min 0.8183
_exptl_absorpt_correction_type multi-scan
_exptl_absorpt_process_details 'X-RED 1.22 (Stoe & Cie GmbH, 2002)'
_exptl_crystal_colour green
_exptl_crystal_density_diffrn 1.518
_exptl_crystal_density_method 'not measured'
_exptl_crystal_description plate
_exptl_crystal_F_000 2140
_exptl_crystal_size_max 0.38
_exptl_crystal_size_mid 0.35
_exptl_crystal_size_min 0.22
_refine_diff_density_max 0.801
_refine_diff_density_min -0.868
_refine_diff_density_rms 0.096
_refine_ls_abs_structure_details 'Flack H D (1983), Acta Cryst. A39, 876-881'
_refine_ls_abs_structure_Flack -0.01(2)
_refine_ls_extinction_coef 0.0528(15)
_refine_ls_extinction_expression Fc^*^=kFc[1+0.001xFc^2^\l^3^/sin(2\q)]^-1/4^
_refine_ls_extinction_method SHELXL
_refine_ls_goodness_of_fit_ref 1.025
_refine_ls_hydrogen_treatment mixed
_refine_ls_matrix_type full
_refine_ls_number_parameters 1290
_refine_ls_number_reflns 15222
_refine_ls_number_restraints 1487
_refine_ls_restrained_S_all 1.010
_refine_ls_R_factor_all 0.1025
_refine_ls_R_factor_gt 0.0800
_refine_ls_shift/su_max 0.045
_refine_ls_shift/su_mean 0.004
_refine_ls_structure_factor_coef Fsqd
_refine_ls_weighting_details 'calc w=1/[\s^2^(Fo^2^)+(0.1176P)^2^+10.6145P] where P=(Fo^2^+2Fc^2^)/3'
_refine_ls_weighting_scheme calc
_refine_ls_wR_factor_gt 0.1952
_refine_ls_wR_factor_ref 0.2204
_reflns_number_gt 12059
_reflns_number_total 15222
_reflns_threshold_expression >2sigma(I)
_cod_duplicate_entry 7103902
_cod_data_source_file b308263f.txt
_cod_data_source_block cul3b
_cod_depositor_comments
;
The following automatic conversions were performed:

'_symmetry_cell_setting' value 'Monoclinic' changed to 'monoclinic'
according to
/usr/data/users/saulius/automatic-downloads/retrospective/RSC/lib/dictionaries/cif_core.dic
dictionary named 'cif_core.dic' version 2.4.2 from 2011-04-26.

Automatic conversion script
Id: cif_fix_values 2281 2013-09-26 08:29:07Z andrius 
;
_cod_original_cell_volume 4625.8(16)
_cod_original_sg_symbol_H-M P2(1)
_cod_database_code 7113599

loop_
_symmetry_equiv_pos_as_xyz
'x, y, z'
'-x, y+1/2, -z'

loop_
_atom_site_label
_atom_site_type_symbol
_atom_site_fract_x
_atom_site_fract_y
_atom_site_fract_z
_atom_site_U_iso_or_equiv
_atom_site_adp_type
_atom_site_occupancy
_atom_site_symmetry_multiplicity
_atom_site_calc_flag
_atom_site_refinement_flags
_atom_site_disorder_assembly
_atom_site_disorder_group
Cu1 Cu 0.47956(15) 0.28133(13) 0.22674(9) 0.0527(5) Uani 1 1 d D . .
Cu2 Cu 0.56134(18) 0.74307(15) 0.26836(9) 0.0626(6) Uani 1 1 d D . .
Cu3 Cu 1.02513(16) 0.65792(14) 0.24701(10) 0.0565(5) Uani 1 1 d D . .
Cu4 Cu 0.93863(16) 0.20034(14) 0.25946(11) 0.0627(6) Uani 1 1 d D . .
O1 O 0.4477(9) 0.4203(7) 0.4007(5) 0.070(3) Uani 1 1 d DU . .
H12 H 0.4675 0.4968 0.4082 0.070 Uiso 1 1 d . . .
O2 O 0.4857(10) 0.5747(7) 0.4156(5) 0.067(3) Uani 1 1 d DU . .
O3 O 0.7086(8) 0.7714(8) 0.1017(5) 0.060(3) Uani 1 1 d DU . .
H34 H 0.7836 0.7521 0.0972 0.070 Uiso 1 1 d . . .
O4 O 0.8607(8) 0.7347(9) 0.0930(5) 0.065(3) Uani 1 1 d DU . .
O5 O 1.0373(10) 0.5071(8) 0.4156(5) 0.074(4) Uani 1 1 d DU . .
H56 H 1.0207 0.4295 0.4172 0.080 Uiso 1 1 d . . .
O6 O 1.0034(10) 0.3546(7) 0.4206(5) 0.065(3) Uani 1 1 d DU . .
O7 O 0.7953(9) 0.1883(9) 0.0861(5) 0.070(3) Uani 1 1 d DU . .
H78 H 0.7189 0.2049 0.0800 0.070 Uiso 1 1 d . . .
O8 O 0.6450(8) 0.2220(9) 0.0726(4) 0.063(3) Uani 1 1 d DU . .
N1 N 0.5046(4) 0.4252(6) 0.2275(5) 0.060(3) Uani 1 1 d DU . .
N2 N 0.4490(9) 0.3208(6) 0.3142(5) 0.050(3) Uani 1 1 d DU . .
N3 N 0.4448(3) 0.1569(6) 0.2694(5) 0.055(3) Uani 1 1 d DU . .
N4 N 0.5413(4) 0.6009(6) 0.2440(4) 0.049(3) Uani 1 1 d DU . .
N5 N 0.5266(9) 0.6911(7) 0.3530(5) 0.053(3) Uani 1 1 d DU . .
N6 N 0.5822(3) 0.8516(6) 0.3331(5) 0.070(4) Uani 1 1 d DU . .
N7 N 0.7037(7) 0.7179(4) 0.2740(5) 0.057(3) Uani 1 1 d DU . .
N8 N 0.6018(8) 0.7753(8) 0.1807(5) 0.055(3) Uani 1 1 d DU . .
N9 N 0.4401(7) 0.7758(4) 0.2223(5) 0.061(3) Uani 1 1 d DU . .
N10 N 0.8813(7) 0.6826(4) 0.2655(5) 0.056(3) Uani 1 1 d DU . .
N11 N 0.9787(8) 0.6961(9) 0.1608(5) 0.063(3) Uani 1 1 d DU . .
N12 N 1.1348(6) 0.6363(4) 0.1830(6) 0.076(4) Uani 1 1 d DU . .
N13 N 0.9962(4) 0.5184(7) 0.2409(5) 0.055(3) Uani 1 1 d DU . .
N14 N 1.0530(9) 0.6173(7) 0.3353(5) 0.055(3) Uani 1 1 d DU . .
N15 N 1.0611(3) 0.7812(7) 0.2916(5) 0.062(3) Uani 1 1 d DU . .
N16 N 0.9636(4) 0.3434(6) 0.2450(5) 0.061(4) Uani 1 1 d DU . .
N17 N 0.9712(10) 0.2445(7) 0.3474(5) 0.061(4) Uani 1 1 d DU . .
N18 N 0.9137(3) 0.0835(6) 0.3165(6) 0.061(3) Uani 1 1 d DU . .
N19 N 0.7960(7) 0.2305(3) 0.2597(5) 0.052(3) Uani 1 1 d DU . .
N20 N 0.9026(9) 0.1753(10) 0.1692(6) 0.072(4) Uani 1 1 d DU . .
N21 N 1.0596(7) 0.1654(3) 0.2185(5) 0.062(3) Uani 1 1 d DU . .
N22 N 0.6201(8) 0.2560(7) 0.2469(5) 0.057(3) Uani 1 1 d DU . .
N23 N 0.5267(7) 0.2468(4) 0.1390(4) 0.050(3) Uani 1 1 d DU . .
N24 N 0.3685(7) 0.3028(4) 0.1660(5) 0.064(3) Uani 1 1 d DU . .
C1 C 0.5326(3) 0.4744(8) 0.1773(7) 0.063(4) Uani 1 1 d DU . .
H1A H 0.5401 0.4480 0.1348 0.075 Uiso 1 1 calc R . .
C2 C 0.5516(5) 0.5642(8) 0.1848(6) 0.058(4) Uani 1 1 d DU . .
H2A H 0.5716 0.5980 0.1480 0.070 Uiso 1 1 calc R . .
C3 C 0.5133(5) 0.5548(7) 0.2966(5) 0.051(4) Uani 1 1 d DU . .
C4 C 0.4948(5) 0.4645(7) 0.2872(6) 0.052(3) Uani 1 1 d DU . .
C5 C 0.4649(11) 0.3993(7) 0.3397(6) 0.051(3) Uani 1 1 d DU . .
C7 C 0.4204(14) 0.2562(7) 0.3648(7) 0.065(4) Uani 1 1 d DU . .
H7A H 0.3619 0.2726 0.3824 0.078 Uiso 1 1 calc R . .
H7B H 0.4630 0.2547 0.4024 0.078 Uiso 1 1 calc R . .
C8 C 0.4160(4) 0.1678(6) 0.3315(6) 0.054(4) Uani 1 1 d DU . .
C9 C 0.3824(6) 0.0939(6) 0.3650(7) 0.057(4) Uani 1 1 d DU . .
H9A H 0.3614 0.0997 0.4093 0.068 Uiso 1 1 calc R . .
C10 C 0.3797(7) 0.0109(7) 0.3328(7) 0.058(3) Uani 1 1 d DU . .
H10A H 0.3567 -0.0388 0.3557 0.069 Uiso 1 1 calc R . .
C11 C 0.4103(8) 0.0017(9) 0.2684(8) 0.070(4) Uani 1 1 d DU . .
H11A H 0.4097 -0.0529 0.2454 0.084 Uiso 1 1 calc R . .
C12 C 0.4422(7) 0.0792(7) 0.2398(7) 0.055(3) Uani 1 1 d DU . .
H12A H 0.4638 0.0757 0.1956 0.066 Uiso 1 1 calc R . .
C13 C 0.5054(13) 0.6079(8) 0.3590(5) 0.061(4) Uani 1 1 d DU . .
C15 C 0.5254(14) 0.7469(8) 0.4126(5) 0.060(4) Uani 1 1 d DU . .
H15A H 0.5661 0.7226 0.4468 0.072 Uiso 1 1 calc R . .
H15B H 0.4654 0.7478 0.4316 0.072 Uiso 1 1 calc R . .
C16 C 0.5526(5) 0.8377(7) 0.3948(6) 0.057(4) Uani 1 1 d DU . .
C17 C 0.5558(7) 0.9028(8) 0.4449(7) 0.080(5) Uani 1 1 d DU . .
H17A H 0.5342 0.8905 0.4882 0.096 Uiso 1 1 calc R . .
C18 C 0.5911(8) 0.9860(10) 0.4301(9) 0.086(5) Uani 1 1 d DU . .
H18A H 0.5935 1.0308 0.4631 0.103 Uiso 1 1 calc R . .
C19 C 0.6224(9) 1.0014(10) 0.3659(8) 0.082(5) Uani 1 1 d DU . .
H19A H 0.6469 1.0569 0.3545 0.098 Uiso 1 1 calc R . .
C20 C 0.6170(7) 0.9325(7) 0.3178(9) 0.075(5) Uani 1 1 d DU . .
H20A H 0.6380 0.9428 0.2739 0.090 Uiso 1 1 calc R . .
C21 C 0.7492(9) 0.6885(4) 0.3269(6) 0.060(4) Uani 1 1 d DU . .
H21A H 0.7194 0.6798 0.3678 0.072 Uiso 1 1 calc R . .
C22 C 0.8382(10) 0.6704(5) 0.3237(6) 0.067(4) Uani 1 1 d DU . .
H22A H 0.8689 0.6497 0.3621 0.081 Uiso 1 1 calc R . .
C23 C 0.8365(8) 0.7118(5) 0.2127(5) 0.056(3) Uani 1 1 d DU . .
C24 C 0.7457(8) 0.7301(5) 0.2161(5) 0.048(3) Uani 1 1 d DU . .
C25 C 0.6844(9) 0.7660(8) 0.1628(6) 0.049(3) Uani 1 1 d DU . .
C27 C 0.5378(9) 0.8052(12) 0.1318(8) 0.067(4) Uani 1 1 d DU . .
H27A H 0.5382 0.7645 0.0932 0.080 Uiso 1 1 calc R . .
H27B H 0.5552 0.8642 0.1156 0.080 Uiso 1 1 calc R . .
C28 C 0.4443(9) 0.8100(5) 0.1599(6) 0.058(3) Uani 1 1 d DU . .
C29 C 0.3737(10) 0.8418(6) 0.1242(9) 0.077(4) Uani 1 1 d DU . .
H29A H 0.3813 0.8648 0.0805 0.093 Uiso 1 1 calc R . .
C30 C 0.2900(13) 0.8396(11) 0.1535(9) 0.095(5) Uani 1 1 d DU . .
H30A H 0.2375 0.8570 0.1311 0.114 Uiso 1 1 calc R . .
C31 C 0.2923(13) 0.8093(11) 0.2186(9) 0.081(4) Uani 1 1 d DU . .
H31A H 0.2396 0.8142 0.2436 0.097 Uiso 1 1 calc R . .
C32 C 0.3644(11) 0.7725(9) 0.2507(9) 0.085(5) Uani 1 1 d DU . .
H32A H 0.3582 0.7453 0.2930 0.102 Uiso 1 1 calc R . .
C33 C 0.8954(9) 0.7147(11) 0.1520(6) 0.062(3) Uani 1 1 d DU . .
C35 C 1.0307(10) 0.6989(10) 0.1005(7) 0.063(3) Uani 1 1 d DU . .
H35A H 1.0327 0.7595 0.0825 0.075 Uiso 1 1 calc R . .
H35B H 1.0053 0.6595 0.0661 0.075 Uiso 1 1 calc R . .
C36 C 1.1219(9) 0.6684(5) 0.1204(6) 0.068(4) Uani 1 1 d DU . .
C37 C 1.1838(10) 0.6661(7) 0.0698(8) 0.083(4) Uani 1 1 d DU . .
H37A H 1.1725 0.6893 0.0265 0.099 Uiso 1 1 calc R . .
C38 C 1.2658(13) 0.6263(8) 0.0878(9) 0.094(5) Uani 1 1 d DU . .
H38A H 1.3110 0.6227 0.0554 0.113 Uiso 1 1 calc R . .
C39 C 1.2813(13) 0.5928(9) 0.1513(8) 0.090(5) Uani 1 1 d DU . .
H39A H 1.3363 0.5666 0.1622 0.108 Uiso 1 1 calc R . .
C40 C 1.2139(10) 0.5984(7) 0.1994(9) 0.079(4) Uani 1 1 d DU . .
H40A H 1.2234 0.5759 0.2431 0.095 Uiso 1 1 calc R . .
C41 C 0.9749(3) 0.4767(8) 0.1856(6) 0.066(4) Uani 1 1 d DU . .
H41A H 0.9710 0.5075 0.1444 0.079 Uiso 1 1 calc R . .
C42 C 0.9581(4) 0.3854(8) 0.1882(7) 0.060(4) Uani 1 1 d DU . .
H42A H 0.9427 0.3545 0.1486 0.072 Uiso 1 1 calc R . .
C43 C 0.9854(5) 0.3864(7) 0.3017(6) 0.054(4) Uani 1 1 d DU . .
C44 C 1.0023(5) 0.4760(6) 0.3005(5) 0.041(3) Uani 1 1 d DU . .
C45 C 1.0298(13) 0.5392(8) 0.3547(6) 0.057(4) Uani 1 1 d DU . .
C47 C 1.0862(12) 0.6799(7) 0.3862(7) 0.057(4) Uani 1 1 d DU . .
H47A H 1.1471 0.6644 0.3995 0.068 Uiso 1 1 calc R . .
H47B H 1.0487 0.6779 0.4264 0.068 Uiso 1 1 calc R . .
C48 C 1.0838(4) 0.7692(7) 0.3562(6) 0.053(3) Uani 1 1 d DU . .
C49 C 1.1136(6) 0.8414(8) 0.3925(9) 0.072(4) Uani 1 1 d DU . .
H49A H 1.1298 0.8341 0.4380 0.087 Uiso 1 1 calc R . .
C50 C 1.1201(8) 0.9254(10) 0.3628(8) 0.083(5) Uani 1 1 d DU . .
H50A H 1.1404 0.9745 0.3879 0.100 Uiso 1 1 calc R . .
C51 C 1.0965(8) 0.9347(11) 0.2973(8) 0.086(5) Uani 1 1 d DU . .
H51A H 1.1003 0.9903 0.2758 0.104 Uiso 1 1 calc R . .
C52 C 1.0663(7) 0.8592(8) 0.2619(8) 0.061(4) Uani 1 1 d DU . .
H52A H 1.0495 0.8646 0.2163 0.074 Uiso 1 1 calc R . .
C53 C 0.9888(12) 0.3260(7) 0.3612(6) 0.051(3) Uani 1 1 d DU . .
C55 C 0.9718(13) 0.1799(7) 0.4031(6) 0.058(4) Uani 1 1 d DU . .
H55A H 0.9355 0.2027 0.4400 0.070 Uiso 1 1 calc R . .
H55B H 1.0328 0.1727 0.4199 0.070 Uiso 1 1 calc R . .
C56 C 0.9367(4) 0.0922(6) 0.3814(6) 0.050(3) Uani 1 1 d DU . .
C57 C 0.9268(7) 0.0217(8) 0.4243(8) 0.078(5) Uani 1 1 d DU . .
H57A H 0.9433 0.0283 0.4698 0.093 Uiso 1 1 calc R . .
C58 C 0.8929(8) -0.0599(9) 0.4020(8) 0.082(5) Uani 1 1 d DU . .
H58A H 0.8861 -0.1081 0.4317 0.098 Uiso 1 1 calc R . .
C59 C 0.8706(9) -0.0665(9) 0.3373(8) 0.083(5) Uani 1 1 d DU . .
H59A H 0.8476 -0.1199 0.3197 0.099 Uiso 1 1 calc R . .
C60 C 0.8821(7) 0.0072(7) 0.2962(9) 0.068(4) Uani 1 1 d DU . .
H60A H 0.8659 0.0017 0.2505 0.082 Uiso 1 1 calc R . .
C61 C 0.7531(9) 0.2511(3) 0.3145(7) 0.070(4) Uani 1 1 d DU . .
H61A H 0.7817 0.2564 0.3566 0.084 Uiso 1 1 calc R . .
C62 C 0.6604(10) 0.2648(5) 0.3064(6) 0.068(4) Uani 1 1 d DU . .
H62A H 0.6264 0.2806 0.3441 0.082 Uiso 1 1 calc R . .
C63 C 0.6669(8) 0.2360(3) 0.1921(5) 0.048(3) Uani 1 1 d DU . .
C64 C 0.7578(8) 0.2222(5) 0.1988(6) 0.053(3) Uani 1 1 d DU . .
C65 C 0.8224(10) 0.1920(11) 0.1473(6) 0.064(3) Uani 1 1 d DU . .
C67 C 0.9696(10) 0.1450(13) 0.1203(8) 0.070(4) Uani 1 1 d DU . .
H67A H 0.9735 0.1873 0.0829 0.084 Uiso 1 1 calc R . .
H67B H 0.9524 0.0869 0.1019 0.084 Uiso 1 1 calc R . .
C68 C 1.0567(9) 0.1380(4) 0.1548(6) 0.061(3) Uani 1 1 d DU . .
C69 C 1.1255(11) 0.1064(6) 0.1153(9) 0.083(5) Uani 1 1 d DU . .
H69A H 1.1179 0.0882 0.0703 0.100 Uiso 1 1 calc R . .
C70 C 1.2060(13) 0.1044(9) 0.1485(9) 0.104(6) Uani 1 1 d DU . .
H70A H 1.2585 0.0846 0.1277 0.125 Uiso 1 1 calc R . .
C71 C 1.2043(13) 0.1337(8) 0.2149(9) 0.089(5) Uani 1 1 d DU . .
H71A H 1.2594 0.1317 0.2375 0.107 Uiso 1 1 calc R . .
C72 C 1.1333(11) 0.1657(8) 0.2536(9) 0.082(4) Uani 1 1 d DU . .
H72A H 1.1382 0.1848 0.2986 0.098 Uiso 1 1 calc R . .
C73 C 0.6107(8) 0.2360(11) 0.1298(5) 0.051(3) Uani 1 1 d DU . .
C75 C 0.4656(8) 0.2471(11) 0.0806(6) 0.051(3) Uani 1 1 d DU . .
H75A H 0.4603 0.1868 0.0621 0.062 Uiso 1 1 calc R . .
H75B H 0.4889 0.2860 0.0453 0.062 Uiso 1 1 calc R . .
C76 C 0.3771(8) 0.2791(4) 0.1024(6) 0.057(3) Uani 1 1 d DU . .
C77 C 0.3083(9) 0.2831(6) 0.0568(8) 0.069(4) Uani 1 1 d DU . .
H77A H 0.3188 0.2655 0.0120 0.083 Uiso 1 1 calc R . .
C78 C 0.2220(11) 0.3127(8) 0.0742(9) 0.089(5) Uani 1 1 d DU . .
H78A H 0.1752 0.3146 0.0426 0.107 Uiso 1 1 calc R . .
C79 C 0.2106(13) 0.3388(8) 0.1406(9) 0.085(4) Uani 1 1 d DU . .
H79A H 0.1560 0.3601 0.1569 0.102 Uiso 1 1 calc R . .
C80 C 0.2867(10) 0.3311(7) 0.1816(9) 0.078(4) Uani 1 1 d DU . .
H80A H 0.2790 0.3483 0.2268 0.094 Uiso 1 1 calc R . .
B1A B 0.1997(10) 0.1823(10) 0.4838(7) 0.062(5) Uani 0.75 1 d PDU A 1
F11A F 0.1655(11) 0.0990(8) 0.4799(10) 0.127(6) Uani 0.75 1 d PDU A 1
F14A F 0.2849(7) 0.1787(11) 0.5098(8) 0.093(4) Uani 0.75 1 d PDU A 1
F13A F 0.1487(9) 0.2350(9) 0.5242(6) 0.092(4) Uani 0.75 1 d PDU A 1
F12A F 0.2015(11) 0.2202(12) 0.4206(5) 0.101(4) Uani 0.75 1 d PDU A 1
B1B B 0.2145(15) 0.2029(15) 0.5013(11) 0.062(5) Uani 0.25 1 d PDU B 2
F11B F 0.216(2) 0.2849(14) 0.5323(17) 0.127(6) Uani 0.25 1 d PDU B 2
F14B F 0.2981(14) 0.166(2) 0.506(2) 0.093(4) Uani 0.25 1 d PDU B 2
F13B F 0.1550(18) 0.1497(18) 0.5338(14) 0.092(4) Uani 0.25 1 d PDU B 2
F12B F 0.191(3) 0.212(3) 0.4348(11) 0.101(4) Uani 0.25 1 d PDU B 2
B2A B 0.2912(9) 0.7184(9) 0.5007(8) 0.051(4) Uani 0.75 1 d PDU C 1
F21A F 0.2695(12) 0.6306(7) 0.5037(10) 0.141(6) Uani 0.75 1 d PDU C 1
F24A F 0.2220(7) 0.7688(8) 0.5251(6) 0.065(3) Uani 0.75 1 d PDU C 1
F23A F 0.3676(6) 0.7369(10) 0.5366(6) 0.083(4) Uani 0.75 1 d PDU C 1
F22A F 0.3025(11) 0.7442(11) 0.4351(5) 0.093(4) Uani 0.75 1 d PDU C 1
B2B B 0.3018(14) 0.7415(14) 0.5082(11) 0.051(4) Uani 0.25 1 d PDU D 2
F21B F 0.328(2) 0.8292(13) 0.513(2) 0.141(6) Uani 0.25 1 d PDU D 2
F24B F 0.2192(13) 0.733(2) 0.5357(15) 0.065(3) Uani 0.25 1 d PDU D 2
F23B F 0.3628(16) 0.6874(19) 0.5399(16) 0.083(4) Uani 0.25 1 d PDU D 2
F22B F 0.297(3) 0.718(3) 0.4413(11) 0.093(4) Uani 0.25 1 d PDU D 2
B3 B 0.9833(12) 0.4266(11) -0.0114(8) 0.121(8) Uani 1 1 d DU . .
F31 F 0.9168(11) 0.4042(10) -0.0561(9) 0.202(7) Uani 1 1 d DU . .
F32 F 1.0579(12) 0.4367(10) -0.0512(10) 0.208(8) Uani 1 1 d DU . .
F33 F 0.9989(12) 0.3617(9) 0.0334(6) 0.139(6) Uani 1 1 d DU . .
F34 F 0.9601(10) 0.5041(8) 0.0191(7) 0.120(5) Uani 1 1 d DU . .
N400 N 0.750(2) 0.5228(18) 0.1358(12) 0.097(10) Uani 0.50 1 d PDU . .
C400 C 0.753(5) 0.467(3) 0.0960(15) 0.138(17) Uani 0.50 1 d PDU . .
C401 C 0.7682(7) 0.4279(5) 0.0290(3) 0.20(3) Uani 0.50 1 d PDU . .
H40B H 0.7423 0.4643 -0.0044 0.299 Uiso 0.50 1 calc PR . .
H40C H 0.7425 0.3710 0.0272 0.299 Uiso 0.50 1 calc PR . .
H40D H 0.8298 0.4235 0.0215 0.299 Uiso 0.50 1 calc PR . .
B4A B 0.5151(7) 0.5135(5) -0.0025(3) 0.083(5) Uani 0.50 1 d PRDU E 1
F41A F 0.4256(7) 0.4965(5) 0.0091(3) 0.185(9) Uani 0.50 1 d PRDU E 1
F42A F 0.5270(7) 0.5255(5) -0.0710(3) 0.111(6) Uani 0.50 1 d PRDU E 1
F43A F 0.5633(7) 0.4398(5) 0.0177(3) 0.095(5) Uani 0.50 1 d PRDU E 1
F44A F 0.5444(7) 0.5860(5) 0.0331(3) 0.091(5) Uani 0.50 1 d PRDU E 1
B4B B 0.5273(7) 0.5201(5) -0.0120(3) 0.083(5) Uani 0.50 1 d PRDU F 2
F41B F 0.6137(7) 0.5475(5) -0.0200(3) 0.185(9) Uani 0.50 1 d PRDU F 2
F42B F 0.4811(7) 0.5250(5) -0.0722(3) 0.111(6) Uani 0.50 1 d PRDU F 2
F43B F 0.5254(7) 0.4321(5) 0.0093(3) 0.095(5) Uani 0.50 1 d PRDU F 2
F44B F 0.4846(7) 0.5711(5) 0.0354(3) 0.091(5) Uani 0.50 1 d PRDU F 2
N100 N 0.6934(7) 0.4626(5) 0.4857(3) 0.149(9) Uani 1 1 d RDU . .
C100 C 0.6998(7) 0.4722(5) 0.4267(3) 0.125(9) Uani 1 1 d RDU . .
C101 C 0.7562(7) 0.4839(5) 0.3664(3) 0.40(3) Uani 1 1 d RDU . .
H10B H 0.8161 0.4889 0.3798 0.594 Uiso 1 1 d R . .
H10C H 0.7388 0.5357 0.3432 0.594 Uiso 1 1 d R . .
H10D H 0.7495 0.4344 0.3378 0.594 Uiso 1 1 d R . .
N200 N 1.2339(15) 0.4313(14) 0.4473(7) 0.103(6) Uani 1 1 d DU . .
C200 C 1.2327(16) 0.4417(15) 0.3869(8) 0.101(7) Uani 1 1 d DU . .
C201 C 1.2091(17) 0.4286(16) 0.3179(8) 0.113(7) Uani 1 1 d DU . .
H20B H 1.2360 0.3763 0.3020 0.169 Uiso 1 1 calc R . .
H20C H 1.2287 0.4773 0.2923 0.169 Uiso 1 1 calc R . .
H20D H 1.1469 0.4234 0.3139 0.169 Uiso 1 1 calc R . .
N300 N 0.699(2) 1.019(2) 0.1777(11) 0.195(13) Uani 1 1 d DU . .
C300 C 0.726(2) 0.997(2) 0.1259(10) 0.129(9) Uani 1 1 d DU . .
C301 C 0.741(3) 0.977(2) 0.0542(10) 0.148(11) Uani 1 1 d DU . .
H30B H 0.7223 1.0252 0.0277 0.222 Uiso 1 1 calc R . .
H30C H 0.7077 0.9259 0.0420 0.222 Uiso 1 1 calc R . .
H30D H 0.8015 0.9658 0.0473 0.222 Uiso 1 1 calc R . .

loop_
_atom_site_aniso_label
_atom_site_aniso_U_11
_atom_site_aniso_U_22
_atom_site_aniso_U_33
_atom_site_aniso_U_23
_atom_site_aniso_U_13
_atom_site_aniso_U_12
Cu1 0.0651(13) 0.0380(8) 0.0550(9) -0.0026(7) -0.0040(9) -0.0077(9)
Cu2 0.0968(18) 0.0449(9) 0.0459(9) -0.0027(8) 0.0004(10) -0.0035(10)
Cu3 0.0670(13) 0.0344(8) 0.0679(11) -0.0005(8) -0.0062(10) -0.0063(9)
Cu4 0.0738(16) 0.0358(9) 0.0784(13) 0.0039(9) -0.0104(12) -0.0039(9)
O1 0.103(9) 0.053(5) 0.053(5) -0.008(4) 0.014(6) -0.039(6)
O2 0.106(9) 0.056(5) 0.039(4) -0.007(4) 0.018(5) -0.010(6)
O3 0.050(6) 0.076(7) 0.053(4) 0.009(5) -0.013(4) -0.002(5)
O4 0.065(7) 0.088(7) 0.042(4) 0.012(5) 0.000(4) -0.009(6)
O5 0.111(10) 0.054(6) 0.056(5) 0.003(4) -0.024(6) -0.017(6)
O6 0.095(9) 0.038(4) 0.062(5) 0.004(4) -0.019(6) 0.006(5)
O7 0.054(7) 0.091(8) 0.064(5) -0.012(6) -0.004(5) 0.000(6)
O8 0.066(7) 0.093(8) 0.031(4) -0.006(5) -0.001(4) 0.001(6)
N1 0.084(10) 0.045(5) 0.051(5) -0.007(4) 0.010(6) -0.003(6)
N2 0.064(8) 0.020(4) 0.066(6) -0.002(4) 0.005(6) -0.001(5)
N3 0.048(7) 0.050(5) 0.066(6) -0.014(5) -0.003(5) -0.017(6)
N4 0.059(8) 0.056(6) 0.032(4) 0.000(4) 0.003(5) -0.001(6)
N5 0.072(8) 0.046(4) 0.041(5) -0.015(4) 0.001(5) -0.010(6)
N6 0.097(11) 0.045(5) 0.068(6) 0.010(5) 0.013(7) -0.020(6)
N7 0.067(7) 0.057(7) 0.047(5) 0.001(5) -0.006(4) 0.006(6)
N8 0.056(5) 0.034(5) 0.075(7) -0.002(5) -0.011(5) -0.005(5)
N9 0.069(6) 0.059(7) 0.055(5) -0.007(5) 0.005(5) -0.027(6)
N10 0.079(7) 0.047(6) 0.043(5) 0.004(4) -0.006(4) -0.007(6)
N11 0.064(5) 0.056(6) 0.070(6) -0.009(6) -0.008(5) -0.013(6)
N12 0.076(7) 0.076(9) 0.075(6) 0.007(6) -0.014(6) -0.008(7)
N13 0.065(9) 0.056(6) 0.045(5) -0.004(4) -0.004(6) -0.011(6)
N14 0.062(8) 0.042(4) 0.060(6) -0.005(4) -0.031(6) -0.004(5)
N15 0.060(8) 0.062(5) 0.063(5) 0.014(5) 0.009(6) 0.002(7)
N16 0.089(10) 0.032(5) 0.063(5) -0.003(4) -0.011(7) -0.005(6)
N17 0.082(9) 0.039(4) 0.062(6) 0.019(4) -0.028(6) -0.033(6)
N18 0.065(9) 0.037(5) 0.080(6) -0.007(5) -0.015(7) 0.004(5)
N19 0.052(6) 0.042(6) 0.061(5) 0.006(5) -0.014(4) 0.005(6)
N20 0.083(6) 0.065(8) 0.068(7) -0.015(6) -0.003(5) 0.026(7)
N21 0.085(7) 0.031(5) 0.070(6) 0.002(5) -0.016(5) 0.012(6)
N22 0.067(7) 0.046(6) 0.056(5) -0.011(5) -0.005(5) -0.017(6)
N23 0.050(5) 0.055(6) 0.045(5) -0.001(5) -0.011(4) -0.002(6)
N24 0.085(7) 0.041(6) 0.067(5) -0.001(5) 0.015(6) -0.002(6)
C1 0.076(11) 0.056(6) 0.056(6) -0.001(5) -0.003(7) -0.014(7)
C2 0.077(11) 0.053(6) 0.044(5) -0.005(5) 0.008(7) -0.001(7)
C3 0.081(10) 0.036(4) 0.035(5) -0.007(4) 0.014(6) -0.002(6)
C4 0.047(9) 0.045(5) 0.064(6) -0.003(4) 0.011(6) -0.011(6)
C5 0.056(9) 0.038(5) 0.060(5) 0.002(4) 0.002(6) -0.019(6)
C7 0.097(12) 0.028(5) 0.071(7) -0.006(5) 0.011(8) -0.021(6)
C8 0.073(10) 0.023(4) 0.065(6) 0.000(4) -0.006(6) -0.026(6)
C9 0.075(10) 0.020(4) 0.076(7) 0.001(4) 0.005(7) -0.007(6)
C10 0.058(9) 0.021(5) 0.094(7) -0.005(5) -0.008(7) -0.009(6)
C11 0.068(10) 0.049(6) 0.094(8) -0.009(6) 0.003(8) -0.010(7)
C12 0.044(9) 0.040(5) 0.080(7) -0.010(5) -0.010(7) -0.012(6)
C13 0.081(11) 0.065(6) 0.036(5) -0.014(5) 0.007(7) -0.008(7)
C15 0.109(12) 0.049(5) 0.023(5) -0.006(4) 0.004(6) -0.004(7)
C16 0.068(10) 0.053(5) 0.050(6) -0.013(5) -0.007(6) -0.010(7)
C17 0.121(13) 0.054(6) 0.063(7) -0.013(5) -0.014(8) -0.028(8)
C18 0.107(14) 0.051(7) 0.099(8) -0.007(7) -0.015(9) -0.011(8)
C19 0.103(13) 0.046(6) 0.096(8) 0.001(6) -0.014(9) -0.013(8)
C20 0.086(11) 0.036(6) 0.102(8) 0.001(6) 0.007(9) -0.028(7)
C21 0.084(7) 0.066(8) 0.030(5) 0.004(5) -0.006(5) 0.004(8)
C22 0.079(8) 0.093(11) 0.029(5) 0.002(6) -0.005(6) 0.010(8)
C23 0.067(6) 0.061(8) 0.039(5) 0.002(5) -0.006(4) 0.008(7)
C24 0.067(5) 0.033(6) 0.045(5) 0.001(5) -0.012(4) -0.008(6)
C25 0.058(6) 0.027(6) 0.061(5) -0.005(5) -0.010(5) -0.003(5)
C27 0.054(6) 0.067(9) 0.079(8) 0.017(7) -0.002(5) -0.011(7)
C28 0.057(6) 0.054(7) 0.063(6) -0.007(6) 0.005(5) -0.006(6)
C29 0.068(7) 0.066(9) 0.097(9) 0.016(8) -0.006(6) -0.003(8)
C30 0.071(7) 0.081(11) 0.132(9) 0.001(9) 0.002(8) 0.002(9)
C31 0.071(8) 0.057(8) 0.116(9) -0.018(7) 0.020(7) -0.022(7)
C32 0.086(9) 0.071(10) 0.098(9) 0.004(8) 0.026(7) -0.016(9)
C33 0.082(6) 0.056(8) 0.047(5) -0.002(6) -0.004(5) -0.013(7)
C35 0.084(7) 0.037(6) 0.067(7) 0.004(6) -0.008(5) 0.012(7)
C36 0.081(7) 0.060(8) 0.065(7) -0.007(6) 0.000(5) 0.007(8)
C37 0.094(8) 0.082(10) 0.072(7) -0.020(7) 0.012(6) 0.005(8)
C38 0.078(8) 0.118(13) 0.087(7) -0.040(8) -0.002(8) -0.005(9)
C39 0.102(10) 0.061(9) 0.107(9) -0.022(8) -0.001(7) 0.011(9)
C40 0.084(10) 0.057(9) 0.098(9) 0.002(8) -0.014(7) 0.012(8)
C41 0.096(12) 0.056(6) 0.045(6) 0.006(5) -0.007(7) 0.004(8)
C42 0.055(10) 0.057(6) 0.067(6) -0.010(5) -0.021(7) -0.008(7)
C43 0.059(10) 0.039(5) 0.062(5) 0.002(4) -0.011(7) -0.010(6)
C44 0.040(8) 0.032(4) 0.051(5) -0.003(4) -0.010(5) 0.000(5)
C45 0.072(10) 0.043(5) 0.054(5) -0.006(5) -0.014(7) -0.012(6)
C47 0.064(10) 0.030(5) 0.076(8) -0.001(4) -0.025(7) -0.001(6)
C48 0.049(9) 0.032(4) 0.078(7) 0.004(5) -0.006(7) -0.008(6)
C49 0.050(9) 0.038(5) 0.127(9) -0.008(5) -0.028(9) -0.019(7)
C50 0.089(12) 0.051(6) 0.109(8) -0.003(7) -0.018(10) -0.016(8)
C51 0.099(13) 0.055(7) 0.105(8) -0.009(7) -0.010(10) -0.012(9)
C52 0.044(9) 0.046(6) 0.094(8) 0.009(5) -0.009(8) -0.018(6)
C53 0.054(9) 0.029(4) 0.071(6) 0.009(4) -0.003(7) -0.001(6)
C55 0.090(11) 0.039(5) 0.045(6) 0.016(4) -0.012(7) -0.006(6)
C56 0.056(9) 0.027(4) 0.067(6) 0.014(4) 0.004(6) 0.007(5)
C57 0.118(13) 0.043(6) 0.072(7) 0.010(5) -0.002(9) -0.017(8)
C58 0.113(13) 0.031(5) 0.102(7) 0.002(6) 0.026(9) -0.009(7)
C59 0.111(14) 0.032(6) 0.105(8) -0.003(6) 0.001(10) 0.006(7)
C60 0.062(10) 0.033(6) 0.109(8) -0.002(5) -0.024(8) -0.015(6)
C61 0.080(8) 0.070(9) 0.060(6) -0.005(7) -0.015(6) -0.017(8)
C62 0.080(7) 0.090(11) 0.035(5) 0.004(7) 0.009(6) -0.002(9)
C63 0.058(5) 0.048(7) 0.038(4) -0.004(5) -0.013(4) -0.016(6)
C64 0.062(5) 0.034(6) 0.062(5) -0.009(5) -0.005(5) -0.008(6)
C65 0.082(7) 0.044(7) 0.065(6) -0.002(6) 0.010(6) 0.004(7)
C67 0.069(6) 0.068(9) 0.072(8) -0.024(7) 0.003(5) -0.003(8)
C68 0.066(6) 0.043(7) 0.073(7) 0.001(6) -0.004(6) -0.002(6)
C69 0.071(7) 0.081(11) 0.098(9) -0.016(9) 0.000(6) 0.009(9)
C70 0.062(8) 0.111(13) 0.140(10) -0.032(11) -0.012(8) -0.016(10)
C71 0.067(8) 0.075(10) 0.126(9) 0.000(9) -0.024(8) -0.033(8)
C72 0.087(9) 0.058(9) 0.101(9) -0.004(8) -0.025(6) -0.029(8)
C73 0.053(6) 0.055(7) 0.044(5) -0.001(6) -0.016(5) -0.004(7)
C75 0.048(6) 0.067(8) 0.039(5) 0.004(6) -0.013(4) 0.007(6)
C76 0.052(6) 0.056(7) 0.063(6) 0.004(6) -0.009(5) -0.001(7)
C77 0.040(6) 0.073(9) 0.093(8) 0.007(8) -0.013(5) -0.007(7)
C78 0.062(7) 0.103(12) 0.101(8) 0.025(9) -0.001(7) 0.014(9)
C79 0.089(9) 0.058(9) 0.110(9) 0.017(8) 0.011(7) 0.012(8)
C80 0.077(8) 0.067(9) 0.091(8) -0.001(8) 0.023(6) -0.027(8)
B1A 0.059(9) 0.058(8) 0.068(9) -0.015(7) -0.017(8) 0.019(7)
F11A 0.115(11) 0.095(8) 0.170(12) -0.017(8) -0.015(10) -0.020(7)
F14A 0.055(6) 0.114(9) 0.109(8) -0.028(7) -0.016(6) 0.008(6)
F13A 0.092(8) 0.109(8) 0.073(6) -0.005(7) 0.012(6) 0.043(7)
F12A 0.080(8) 0.165(10) 0.057(6) 0.007(6) 0.012(6) 0.017(8)
B1B 0.059(9) 0.058(8) 0.068(9) -0.015(7) -0.017(8) 0.019(7)
F11B 0.115(11) 0.095(8) 0.170(12) -0.017(8) -0.015(10) -0.020(7)
F14B 0.055(6) 0.114(9) 0.109(8) -0.028(7) -0.016(6) 0.008(6)
F13B 0.092(8) 0.109(8) 0.073(6) -0.005(7) 0.012(6) 0.043(7)
F12B 0.080(8) 0.165(10) 0.057(6) 0.007(6) 0.012(6) 0.017(8)
B2A 0.022(7) 0.048(8) 0.084(8) -0.004(7) -0.020(6) -0.003(6)
F21A 0.145(13) 0.061(6) 0.217(14) 0.016(8) -0.017(12) -0.030(7)
F24A 0.060(6) 0.065(7) 0.069(6) 0.028(6) 0.008(5) 0.024(6)
F23A 0.021(5) 0.126(10) 0.103(7) 0.014(8) -0.018(5) -0.026(6)
F22A 0.089(8) 0.127(10) 0.064(5) 0.008(6) -0.004(5) 0.025(8)
B2B 0.022(7) 0.048(8) 0.084(8) -0.004(7) -0.020(6) -0.003(6)
F21B 0.145(13) 0.061(6) 0.217(14) 0.016(8) -0.017(12) -0.030(7)
F24B 0.060(6) 0.065(7) 0.069(6) 0.028(6) 0.008(5) 0.024(6)
F23B 0.021(5) 0.126(10) 0.103(7) 0.014(8) -0.018(5) -0.026(6)
F22B 0.089(8) 0.127(10) 0.064(5) 0.008(6) -0.004(5) 0.025(8)
B3 0.142(15) 0.095(12) 0.127(14) -0.004(10) -0.011(11) 0.012(13)
F31 0.250(14) 0.118(10) 0.237(15) -0.077(10) -0.120(13) 0.088(11)
F32 0.260(15) 0.097(10) 0.267(18) 0.032(11) 0.105(14) 0.034(12)
F33 0.216(16) 0.119(9) 0.083(7) 0.023(7) 0.015(9) 0.059(11)
F34 0.136(12) 0.095(8) 0.127(10) -0.028(7) -0.035(9) 0.017(8)
N400 0.048(14) 0.111(16) 0.132(18) -0.020(14) -0.003(13) 0.003(13)
C400 0.12(2) 0.15(2) 0.14(2) -0.026(17) 0.005(17) -0.013(17)
C401 0.19(3) 0.21(3) 0.20(3) -0.009(18) 0.013(18) -0.017(18)
B4A 0.091(10) 0.085(9) 0.075(8) -0.002(8) 0.001(8) -0.003(9)
F41A 0.109(9) 0.196(16) 0.251(18) -0.005(15) 0.035(10) -0.028(10)
F42A 0.176(15) 0.100(9) 0.058(5) 0.008(6) -0.018(8) 0.003(11)
F43A 0.129(13) 0.079(6) 0.076(7) 0.010(6) 0.012(9) 0.022(8)
F44A 0.118(13) 0.108(8) 0.048(5) -0.001(6) -0.009(8) 0.021(9)
B4B 0.091(10) 0.085(9) 0.075(8) -0.002(8) 0.001(8) -0.003(9)
F41B 0.109(9) 0.196(16) 0.251(18) -0.005(15) 0.035(10) -0.028(10)
F42B 0.176(15) 0.100(9) 0.058(5) 0.008(6) -0.018(8) 0.003(11)
F43B 0.129(13) 0.079(6) 0.076(7) 0.010(6) 0.012(9) 0.022(8)
F44B 0.118(13) 0.108(8) 0.048(5) -0.001(6) -0.009(8) 0.021(9)
N100 0.189(17) 0.105(12) 0.152(14) -0.036(12) 0.002(13) 0.024(13)
C100 0.135(16) 0.071(11) 0.168(17) -0.003(12) 0.029(14) 0.001(12)
C101 0.41(3) 0.38(3) 0.41(3) 0.005(19) 0.014(19) 0.012(19)
N200 0.104(12) 0.117(11) 0.087(10) 0.005(9) 0.004(9) 0.039(10)
C200 0.092(12) 0.099(12) 0.113(13) 0.008(10) 0.008(11) 0.059(10)
C201 0.127(14) 0.119(12) 0.093(12) 0.006(9) 0.021(11) 0.094(11)
N300 0.21(2) 0.21(2) 0.164(18) 0.005(15) 0.029(15) -0.035(16)
C300 0.152(18) 0.150(16) 0.086(12) -0.016(12) 0.025(12) -0.038(14)
C301 0.18(2) 0.172(18) 0.097(14) -0.020(13) 0.030(13) -0.013(15)

loop_
_atom_type_symbol
_atom_type_description
_atom_type_scat_dispersion_real
_atom_type_scat_dispersion_imag
_atom_type_scat_source
C C 0.0033 0.0016 'International Tables Vol C Tables 4.2.6.8 and 6.1.1.4'
H H 0.0000 0.0000 'International Tables Vol C Tables 4.2.6.8 and 6.1.1.4'
B B 0.0013 0.0007 'International Tables Vol C Tables 4.2.6.8 and 6.1.1.4'
N N 0.0061 0.0033 'International Tables Vol C Tables 4.2.6.8 and 6.1.1.4'
O O 0.0106 0.0060 'International Tables Vol C Tables 4.2.6.8 and 6.1.1.4'
F F 0.0171 0.0103 'International Tables Vol C Tables 4.2.6.8 and 6.1.1.4'
Cu Cu 0.3201 1.2651 'International Tables Vol C Tables 4.2.6.8 and 6.1.1.4'

loop_
_geom_angle_atom_site_label_1
_geom_angle_atom_site_label_2
_geom_angle_atom_site_label_3
_geom_angle
N2 Cu1 N23 172.4(5)
N2 Cu1 N24 106.5(5)
N23 Cu1 N24 79.6(4)
N2 Cu1 N3 81.3(4)
N23 Cu1 N3 102.3(3)
N24 Cu1 N3 99.8(3)
N2 Cu1 N22 97.3(5)
N23 Cu1 N22 76.1(4)
N24 Cu1 N22 155.1(4)
N3 Cu1 N22 90.8(3)
N2 Cu1 N1 74.2(4)
N23 Cu1 N1 101.8(3)
N24 Cu1 N1 89.3(3)
N3 Cu1 N1 155.4(4)
N22 Cu1 N1 90.3(3)
N8 Cu2 N5 170.6(5)
N8 Cu2 N9 79.9(4)
N5 Cu2 N9 103.6(5)
N8 Cu2 N6 108.2(4)
N5 Cu2 N6 79.8(4)
N9 Cu2 N6 102.1(3)
N8 Cu2 N7 76.8(4)
N5 Cu2 N7 99.1(5)
N9 Cu2 N7 156.5(4)
N6 Cu2 N7 87.8(3)
N8 Cu2 N4 95.2(4)
N5 Cu2 N4 76.2(4)
N9 Cu2 N4 90.9(2)
N6 Cu2 N4 154.8(4)
N7 Cu2 N4 88.6(2)
N14 Cu3 N11 171.5(6)
N14 Cu3 N12 109.7(5)
N11 Cu3 N12 78.0(5)
N14 Cu3 N15 81.0(4)
N11 Cu3 N15 101.5(5)
N12 Cu3 N15 100.8(3)
N14 Cu3 N13 77.4(4)
N11 Cu3 N13 99.7(5)
N12 Cu3 N13 88.5(3)
N15 Cu3 N13 158.2(4)
N14 Cu3 N10 96.3(5)
N11 Cu3 N10 75.6(5)
N12 Cu3 N10 152.5(4)
N15 Cu3 N10 91.8(2)
N13 Cu3 N10 88.6(2)
N20 Cu4 N17 171.2(6)
N20 Cu4 N21 79.9(5)
N17 Cu4 N21 103.0(5)
N20 Cu4 N18 106.7(6)
N17 Cu4 N18 81.2(4)
N21 Cu4 N18 99.1(3)
N20 Cu4 N19 76.8(5)
N17 Cu4 N19 99.7(5)
N21 Cu4 N19 156.6(4)
N18 Cu4 N19 89.6(2)
N20 Cu4 N16 96.8(5)
N17 Cu4 N16 74.9(4)
N21 Cu4 N16 92.6(2)
N18 Cu4 N16 155.2(4)
N19 Cu4 N16 88.0(2)
C1 N1 C4 117.5(10)
C1 N1 Cu1 127.4(8)
C4 N1 Cu1 115.0(7)
C5 N2 C7 112.9(9)
C5 N2 Cu1 126.4(9)
C7 N2 Cu1 119.7(7)
C12 N3 C8 121.4(10)
C12 N3 Cu1 128.0(9)
C8 N3 Cu1 110.3(7)
C2 N4 C3 121.8(10)
C2 N4 Cu2 126.0(8)
C3 N4 Cu2 112.2(7)
C13 N5 C15 118.6(10)
C13 N5 Cu2 122.5(8)
C15 N5 Cu2 118.8(7)
C16 N6 C20 118.8(12)
C16 N6 Cu2 113.2(7)
C20 N6 Cu2 128.0(10)
C21 N7 C24 119.0(11)
C21 N7 Cu2 127.0(9)
C24 N7 Cu2 113.9(8)
C25 N8 C27 119.1(11)
C25 N8 Cu2 122.2(9)
C27 N8 Cu2 118.7(9)
C32 N9 C28 118.1(13)
C32 N9 Cu2 125.1(11)
C28 N9 Cu2 116.5(9)
C23 N10 C22 118.9(11)
C23 N10 Cu3 114.6(8)
C22 N10 Cu3 126.5(9)
C33 N11 C35 114.5(11)
C33 N11 Cu3 121.8(9)
C35 N11 Cu3 123.5(10)
C36 N12 C40 119.6(12)
C36 N12 Cu3 113.0(8)
C40 N12 Cu3 127.3(11)
C41 N13 C44 121.8(10)
C41 N13 Cu3 124.6(8)
C44 N13 Cu3 113.6(7)
C45 N14 C47 118.2(10)
C45 N14 Cu3 120.8(8)
C47 N14 Cu3 120.0(8)
C52 N15 C48 122.3(11)
C52 N15 Cu3 127.4(9)
C48 N15 Cu3 110.1(8)
C42 N16 C43 120.7(10)
C42 N16 Cu4 125.4(8)
C43 N16 Cu4 113.8(8)
C53 N17 C55 118.0(10)
C53 N17 Cu4 125.0(8)
C55 N17 Cu4 117.0(7)
C60 N18 C56 118.3(11)
C60 N18 Cu4 128.9(10)
C56 N18 Cu4 112.7(7)
C61 N19 C64 124.2(11)
C61 N19 Cu4 122.7(9)
C64 N19 Cu4 113.0(8)
C65 N20 C67 118.3(11)
C65 N20 Cu4 122.1(10)
C67 N20 Cu4 119.2(10)
C72 N21 C68 122.0(13)
C72 N21 Cu4 122.4(10)
C68 N21 Cu4 115.5(9)
C62 N22 C63 120.4(12)
C62 N22 Cu1 125.5(10)
C63 N22 Cu1 113.9(8)
C73 N23 C75 119.7(10)
C73 N23 Cu1 121.5(8)
C75 N23 Cu1 118.1(8)
C76 N24 C80 113.8(12)
C76 N24 Cu1 115.4(8)
C80 N24 Cu1 130.6(11)
N1 C1 C2 122.3(12)
N4 C2 C1 118.8(12)
N4 C3 C4 117.8(9)
N4 C3 C13 113.9(9)
C4 C3 C13 128.3(10)
N1 C4 C3 121.8(10)
N1 C4 C5 111.2(9)
C3 C4 C5 127.0(10)
O1 C5 N2 123.4(11)
O1 C5 C4 124.0(10)
N2 C5 C4 112.1(10)
N2 C7 C8 107.5(10)
N3 C8 C9 118.1(10)
N3 C8 C7 120.8(10)
C9 C8 C7 121.1(11)
C8 C9 C10 120.2(12)
C11 C10 C9 120.4(12)
C10 C11 C12 114.7(13)
N3 C12 C11 125.3(14)
O2 C13 N5 121.3(11)
O2 C13 C3 123.4(11)
N5 C13 C3 115.1(10)
N5 C15 C16 109.6(9)
N6 C16 C17 122.5(11)
N6 C16 C15 117.8(10)
C17 C16 C15 119.3(10)
C18 C17 C16 119.5(14)
C19 C18 C17 118.6(15)
C18 C19 C20 118.8(15)
N6 C20 C19 121.7(15)
N7 C21 C22 122.1(12)
N10 C22 C21 119.4(12)
N10 C23 C24 121.6(11)
N10 C23 C33 110.3(11)
C24 C23 C33 128.0(10)
N7 C24 C23 119.1(10)
N7 C24 C25 111.5(10)
C23 C24 C25 129.4(10)
O3 C25 N8 122.3(12)
O3 C25 C24 121.2(11)
N8 C25 C24 115.4(11)
N8 C27 C28 112.7(12)
N9 C28 C29 125.0(13)
N9 C28 C27 111.7(11)
C29 C28 C27 123.2(12)
C28 C29 C30 118.7(16)
C31 C30 C29 112.6(18)
C30 C31 C32 126.0(19)
N9 C32 C31 119.0(17)
N11 C33 O4 123.2(12)
N11 C33 C23 117.5(11)
O4 C33 C23 119.3(12)
N11 C35 C36 106.0(11)
N12 C36 C37 124.8(13)
N12 C36 C35 118.7(11)
C37 C36 C35 116.0(12)
C36 C37 C38 114.8(16)
C39 C38 C37 121.9(18)
C38 C39 C40 119.0(19)
N12 C40 C39 119.9(17)
N13 C41 C42 119.1(12)
N16 C42 C41 120.1(12)
N16 C43 C44 120.3(10)
N16 C43 C53 112.3(9)
C44 C43 C53 127.4(10)
N13 C44 C43 118.0(10)
N13 C44 C45 110.4(9)
C43 C44 C45 131.6(10)
N14 C45 O5 126.3(11)
N14 C45 C44 116.2(10)
O5 C45 C44 117.0(10)
N14 C47 C48 107.5(10)
N15 C48 C49 118.4(12)
N15 C48 C47 121.1(10)
C49 C48 C47 120.1(11)
C48 C49 C50 121.0(15)
C51 C50 C49 118.7(15)
C50 C51 C52 118.5(16)
N15 C52 C51 121.0(15)
O6 C53 N17 123.8(11)
O6 C53 C43 122.2(10)
N17 C53 C43 114.0(10)
N17 C55 C56 111.6(10)
N18 C56 C57 119.7(11)
N18 C56 C55 117.1(9)
C57 C56 C55 123.2(11)
C56 C57 C58 121.6(14)
C59 C58 C57 117.4(15)
C58 C59 C60 118.5(15)
N18 C60 C59 124.6(15)
N19 C61 C62 115.5(13)
N22 C62 C61 122.0(13)
N22 C63 C64 118.8(10)
N22 C63 C73 112.1(10)
C64 C63 C73 129.1(10)
N19 C64 C63 119.1(11)
N19 C64 C65 111.8(11)
C63 C64 C65 129.0(11)
O7 C65 N20 126.6(13)
O7 C65 C64 117.4(13)
N20 C65 C64 115.9(11)
N20 C67 C68 108.9(12)
N21 C68 C69 128.6(14)
N21 C68 C67 116.2(12)
C69 C68 C67 115.2(12)
C70 C69 C68 113.3(17)
C69 C70 C71 115.1(19)
C70 C71 C72 130.2(18)
N21 C72 C71 110.7(16)
O8 C73 N23 123.6(11)
O8 C73 C63 120.7(11)
N23 C73 C63 115.7(10)
N23 C75 C76 109.1(10)
N24 C76 C77 122.8(12)
N24 C76 C75 117.5(10)
C77 C76 C75 119.7(11)
C76 C77 C78 122.7(15)
C79 C78 C77 116.2(17)
C78 C79 C80 115.0(18)
N24 C80 C79 129.6(17)
F11A B1A F13A 110.8(13)
F11A B1A F14A 109.6(13)
F13A B1A F14A 109.1(12)
F11A B1A F12A 109.8(13)
F13A B1A F12A 108.0(12)
F14A B1A F12A 109.4(13)
F13B B1B F12B 110.6(17)
F13B B1B F14B 109.4(16)
F12B B1B F14B 109.5(16)
F13B B1B F11B 108.8(16)
F12B B1B F11B 109.8(16)
F14B B1B F11B 108.7(16)
F21A B2A F22A 110.3(13)
F21A B2A F23A 111.9(13)
F22A B2A F23A 109.0(12)
F21A B2A F24A 109.7(12)
F22A B2A F24A 106.1(11)
F23A B2A F24A 109.7(12)
F24B B2B F23B 111.4(16)
F24B B2B F22B 108.4(16)
F23B B2B F22B 108.7(16)
F24B B2B F21B 109.0(16)
F23B B2B F21B 110.1(16)
F22B B2B F21B 109.2(16)
F33 B3 F34 111.8(13)
F33 B3 F31 111.9(14)
F34 B3 F31 108.0(13)
F33 B3 F32 108.7(14)
F34 B3 F32 111.8(14)
F31 B3 F32 104.4(13)
N400 C400 C401 157(4)
F44A B4A F43A 108.8
F44A B4A F42A 111.1
F43A B4A F42A 108.5
F44A B4A F41A 111.7
F43A B4A F41A 108.1
F42A B4A F41A 108.5
F41B B4B F44B 111.1
F41B B4B F42B 110.7
F44B B4B F42B 109.1
F41B B4B F43B 110.1
F44B B4B F43B 108.2
F42B B4B F43B 107.6
N100 C100 C101 149.8
N200 C200 C201 159(3)
N300 C300 C301 168(4)

loop_
_geom_bond_atom_site_label_1
_geom_bond_atom_site_label_2
_geom_bond_distance
Cu1 N2 1.913(10)
Cu1 N23 1.975(9)
Cu1 N24 2.098(10)
Cu1 N3 2.142(10)
Cu1 N22 2.203(12)
Cu1 N1 2.218(10)
Cu2 N8 1.929(11)
Cu2 N5 1.948(10)
Cu2 N9 2.114(10)
Cu2 N6 2.121(10)
Cu2 N7 2.198(11)
Cu2 N4 2.234(10)
Cu3 N14 1.919(10)
Cu3 N11 1.951(11)
Cu3 N12 2.136(10)
Cu3 N15 2.144(10)
Cu3 N13 2.167(10)
Cu3 N10 2.250(11)
Cu4 N20 1.925(11)
Cu4 N17 1.946(10)
Cu4 N21 2.086(11)
Cu4 N18 2.147(10)
Cu4 N19 2.215(10)
Cu4 N16 2.226(9)
O1 C5 1.294(13)
O2 C13 1.279(13)
O3 C25 1.284(13)
O4 C33 1.326(13)
O5 C45 1.319(13)
O6 C53 1.285(13)
O7 C65 1.291(14)
O8 C73 1.281(13)
N1 C1 1.326(13)
N1 C4 1.348(13)
N2 C5 1.319(13)
N2 C7 1.479(13)
N3 C12 1.322(13)
N3 C8 1.333(12)
N4 C2 1.322(13)
N4 C3 1.338(12)
N5 C13 1.311(14)
N5 C15 1.464(12)
N6 C16 1.337(13)
N6 C20 1.372(13)
N7 C21 1.339(13)
N7 C24 1.340(13)
N8 C25 1.314(14)
N8 C27 1.449(15)
N9 C32 1.288(15)
N9 C28 1.356(13)
N10 C23 1.330(13)
N10 C22 1.355(14)
N11 C33 1.307(15)
N11 C35 1.448(15)
N12 C36 1.358(14)
N12 C40 1.370(15)
N13 C41 1.316(13)
N13 C44 1.360(13)
N14 C45 1.298(13)
N14 C47 1.481(13)
N15 C52 1.328(14)
N15 C48 1.351(13)
N16 C42 1.308(14)
N16 C43 1.349(13)
N17 C53 1.297(13)
N17 C55 1.486(12)
N18 C60 1.318(13)
N18 C56 1.351(13)
N19 C61 1.319(14)
N19 C64 1.355(13)
N20 C65 1.316(15)
N20 C67 1.491(15)
N21 C72 1.318(15)
N21 C68 1.344(14)
N22 C62 1.342(14)
N22 C63 1.348(13)
N23 C73 1.300(14)
N23 C75 1.490(13)
N24 C76 1.333(13)
N24 C80 1.354(15)
C1 C2 1.401(14)
C3 C4 1.412(13)
C3 C13 1.493(13)
C4 C5 1.517(13)
C7 C8 1.501(13)
C8 C9 1.406(13)
C9 C10 1.417(13)
C10 C11 1.383(16)
C11 C12 1.398(15)
C15 C16 1.485(14)
C16 C17 1.409(14)
C17 C18 1.405(15)
C18 C19 1.394(17)
C19 C20 1.426(16)
C21 C22 1.381(16)
C23 C24 1.410(15)
C23 C33 1.517(15)
C24 C25 1.513(14)
C27 C28 1.534(16)
C28 C29 1.372(15)
C29 C30 1.405(17)
C30 C31 1.385(17)
C31 C32 1.384(17)
C35 C36 1.511(15)
C36 C37 1.390(16)
C37 C38 1.428(17)
C38 C39 1.390(17)
C39 C40 1.414(17)
C41 C42 1.410(15)
C43 C44 1.385(13)
C43 C53 1.507(14)
C44 C45 1.507(13)
C47 C48 1.484(13)
C48 C49 1.390(14)
C49 C50 1.413(16)
C50 C51 1.366(17)
C51 C52 1.423(16)
C55 C56 1.499(13)
C56 C57 1.382(14)
C57 C58 1.414(15)
C58 C59 1.343(17)
C59 C60 1.401(16)
C61 C62 1.431(16)
C63 C64 1.402(15)
C63 C73 1.507(13)
C64 C65 1.501(15)
C67 C68 1.492(16)
C68 C69 1.401(16)
C69 C70 1.387(17)
C70 C71 1.405(17)
C71 C72 1.419(17)
C75 C76 1.498(14)
C76 C77 1.386(15)
C77 C78 1.431(16)
C78 C79 1.400(17)
C79 C80 1.418(17)
B1A F11A 1.371(15)
B1A F13A 1.380(15)
B1A F14A 1.392(15)
B1A F12A 1.392(15)
B1B F13B 1.379(17)
B1B F12B 1.385(17)
B1B F14B 1.390(17)
B1B F11B 1.392(17)
B2A F21A 1.376(14)
B2A F22A 1.384(15)
B2A F23A 1.390(14)
B2A F24A 1.391(14)
B2B F24B 1.380(17)
B2B F23B 1.389(17)
B2B F22B 1.391(17)
B2B F21B 1.394(17)
B3 F33 1.354(15)
B3 F34 1.375(15)
B3 F31 1.388(16)
B3 F32 1.398(16)
N400 C400 1.162(17)
C400 C401 1.490(17)
B4A F44A 1.3829
B4A F43A 1.3960
B4A F42A 1.3993
B4A F41A 1.4054
B4B F41B 1.3864
B4B F44B 1.3909
B4B F42B 1.3949
B4B F43B 1.4038
N100 C100 1.1960
C100 C101 1.4976
N200 C200 1.221(14)
C200 C201 1.440(15)
N300 C300 1.164(16)
C300 C301 1.490(15)
